data_7203527
loop_
_publ_author_name
'Harvey, Elizabeth J.'
'Ashbrook, Sharon E.'
'Lumpkin, Gregory R.'
'Redfern, Simon A. T.'

_publ_section_title
;
 Characterisation of the (Y1?xLax)2Ti2O7 system by powder diffraction
 and nuclear magnetic resonance methods
;
_journal_issue 48
_journal_name_full 'Journal of Materials Chemistry'
_journal_page_first 4665
_journal_paper_doi 10.1039/b608053g
_journal_volume 16
_journal_year 2006
_chemical_compound_source Synthetic
_chemical_formula_structural Y0.35La1.65Ti2O7
_chemical_formula_sum 'La1.65 O7 Ti2 Y0.35'
_chemical_formula_weight 468.11
_chemical_melting_point_gt 1500
_chemical_name_common 'Lanthanum Yttrium Titanate'
_chemical_name_systematic 'Lanthanum Yttrium Titanate'
_space_group_IT_number 4
_symmetry_cell_setting monoclinic
_symmetry_Int_Tables_number 4
_symmetry_space_group_name_Hall 'P 2yb'
_symmetry_space_group_name_H-M 'P 1 21 1'
_cell_angle_alpha 90.0
_cell_angle_beta 98.573(9)
_cell_angle_gamma 90.0
_cell_formula_units_Z 4
_cell_length_a 7.77611(19)
_cell_length_b 5.52192(14)
_cell_length_c 13.0062(4)
_cell_volume 552.23(3)
_diffrn_ambient_pressure 101.325
_diffrn_ambient_temperature 298
_diffrn_radiation_probe x-ray
_diffrn_radiation_type 'Cu K\a~1~'
_diffrn_radiation_wavelength 1.54058
_diffrn_source 'Sealed X-ray tube'
_exptl_crystal_colour 'White Powder'
_exptl_crystal_description Powder
_pd_phase_name 'from C:/gsas/GSASace/isis251104/Schmalle_La2Ti2O7(best)_72433.cif'
_cod_data_source_file b608053g.txt
_cod_data_source_block YLATI_0_825_2MK2_phase_1
_cod_depositor_comments
;
The following automatic conversions were performed:

'_chemical_melting_point' tag was changed to
'_chemical_melting_point_gt' since the value was specified 'more
than' ('>') a certain temperature. The value '>1500' was changed to
'1500' - it should be numeric and without a unit designator.

Automatic conversion script
Id: cif_fix_values 1569 2011-02-09 13:29:24Z adriana 
;
_cod_original_cell_volume 552.236(17)
_cod_original_sg_symbol_H-M 'P 21'
_cod_database_code 7203527

loop_
_symmetry_equiv_pos_site_id
_symmetry_equiv_pos_as_xyz
1 +x,+y,+z
2 -x,+y+1/2,-z

loop_
_atom_site_type_symbol
_atom_site_label
_atom_site_fract_x
_atom_site_fract_y
_atom_site_fract_z
_atom_site_occupancy
_atom_site_thermal_displace_type
_atom_site_U_iso_or_equiv
_atom_site_symmetry_multiplicity
La La1 0.27902 0.26421 0.10732 0.825 Uiso 0.001 2
La La2 0.77735 0.26058 0.10775 0.825 Uiso 0.001 2
La La3 0.35253 0.81365 0.39481 0.825 Uiso 0.001 2
La La4 0.8537 0.84719 0.4123 0.825 Uiso 0.001 2
Ti Ti1 0.0302 0.75408 0.11763 1.0 Uiso 0.001 2
Ti Ti2 0.53105 0.76164 0.12084 1.0 Uiso 0.001 2
Ti Ti3 0.0809 0.29755 0.3214 1.0 Uiso 0.001 2
Ti Ti4 0.58328 0.29671 0.32785 1.0 Uiso 0.001 2
O O1 0.78054 0.76236 0.10672 1.0 Uiso 0.001 2
O O2 0.28889 0.75554 0.103 1.0 Uiso 0.001 2
O O3 0.02971 0.03685 0.026 1.0 Uiso 0.001 2
O O4 0.51106 0.05649 0.03181 1.0 Uiso 0.001 2
O O5 0.03082 0.96457 0.19251 1.0 Uiso 0.001 2
O O6 0.54892 0.90302 0.23188 1.0 Uiso 0.001 2
O O7 0.02521 0.45692 0.17978 1.0 Uiso 0.001 2
O O8 0.5609 0.47313 0.18766 1.0 Uiso 0.001 2
O O9 0.02525 0.50621 0.40399 1.0 Uiso 0.001 2
O O10 0.5869 0.52968 0.40142 1.0 Uiso 0.001 2
O O11 0.10948 0.05187 0.42932 1.0 Uiso 0.001 2
O O12 0.60225 0.0893 0.44287 1.0 Uiso 0.001 2
O O13 0.32284 0.36539 0.32022 1.0 Uiso 0.001 2
O O14 0.8486 0.21252 0.32236 1.0 Uiso 0.001 2
Y Y1 0.27902 0.26421 0.10732 0.175 Uiso 0.001 2
Y Y2 0.77735 0.26058 0.10775 0.175 Uiso 0.001 2
Y Y3 0.35253 0.81365 0.39481 0.175 Uiso 0.001 2
Y Y4 0.8537 0.84719 0.4123 0.175 Uiso 0.001 2

loop_
_atom_type_symbol
_atom_type_number_in_cell
La 6.6
Ti 8.0
O 28.0
Y 1.4

loop_
_geom_angle_atom_site_label_1
_geom_angle_atom_site_label_2
_geom_angle_atom_site_label_3
_geom_angle
_geom_angle_site_symmetry_1
_geom_angle_site_symmetry_2
_geom_angle_site_symmetry_3
_geom_angle_publ_flag
? ? ? ? ? ? ? ?

loop_
_geom_bond_atom_site_label_1
_geom_bond_atom_site_label_2
_geom_bond_distance
_geom_bond_site_symmetry_1
_geom_bond_site_symmetry_2
_geom_bond_publ_flag
? ? ? ? ? ?

loop_
_pd_block_diffractogram_id
2006-06-02T17:57|YLATI_0_825_2MK2_H_01|E_Harvey|POLARIS_Bank_C
